data_2002601
loop_
_publ_author_name
'Mueller-Buschbaum, Hk'
'Schrandt, O'

_publ_section_title
;
Zur Kristallstruktur von Ba3 Ln4 O9 (Ln=Dy, Er, Y/Yb)
;
_journal_name_full 'Journal of Alloys Compd.'
_journal_page_first 151
_journal_page_last 154
_journal_paper_doi 10.1016/0925-8388(93)90288-X
_journal_volume 191
_journal_year 1993
_chemical_formula_structural 'Ba3 (Y2 Yb2) O9'
_chemical_formula_sum 'Ba3 O9 Y2 Yb2'
_chemical_name_systematic 'Tribarium diyttrium diytterbium oxide'
_space_group_IT_number 146
_symmetry_cell_setting trigonal
_symmetry_space_group_name_Hall 'R 3'
_symmetry_space_group_name_H-M 'R 3 :H'
_cell_angle_alpha 90
_cell_angle_beta 90
_cell_angle_gamma 120
_cell_formula_units_Z 3
_cell_length_a 6.077(1)
_cell_length_b 6.077(1)
_cell_length_c 25.01399(900)
_cell_volume 800.0
_refine_ls_R_factor_all 0.058
_cod_original_sg_symbol_H-M 'R 3 H'
_cod_database_code 2002601

loop_
_symmetry_equiv_pos_as_xyz
x,y,z
-y,x-y,z
y-x,-x,z
1/3+x,2/3+y,2/3+z
2/3+x,1/3+y,1/3+z
1/3-y,2/3+x-y,2/3+z
2/3-y,1/3+x-y,1/3+z
1/3-x+y,2/3-x,2/3+z
2/3-x+y,1/3-x,1/3+z

loop_
_atom_site_label
_atom_site_type_symbol
_atom_site_symmetry_multiplicity
_atom_site_Wyckoff_symbol
_atom_site_fract_x
_atom_site_fract_y
_atom_site_fract_z
_atom_site_occupancy
_atom_site_attached_hydrogens
_atom_site_calc_flag
Ba1 Ba2+ 3 a 0. 0. 0. 1. 0 d
Ba2 Ba2+ 3 a 0. 0. 0.1639(9) 1. 0 d
Ba3 Ba2+ 3 a 0. 0. 0.5760(13) 1. 0 d
Y1 Y3+ 3 a 0. 0. 0.4230(13) 0.46 0 d
Yb1 Yb3+ 3 a 0. 0. 0.4230(13) 0.54 0 d
Y2 Y3+ 3 a 0. 0. 0.8631(11) 0.21 0 d
Yb2 Yb3+ 3 a 0. 0. 0.8631(11) 0.79 0 d
Y3 Y3+ 3 a 0. 0. 0.7371(14) 0.69 0 d
Yb3 Yb3+ 3 a 0. 0. 0.7371(14) 0.31 0 d
Y4 Y3+ 3 a 0. 0. 0.3007(14) 0.63 0 d
Yb4 Yb3+ 3 a 0. 0. 0.3007(14) 0.37 0 d
O1 O2- 9 b 0.903(5) 0.677(5) 0.245(2) 1. 0 d
O2 O2- 9 b 0.001(5) 0.427(5) 0.138(2) 1. 0 d
O3 O2- 9 b 0.048(5) 0.406(5) 0.026(3) 1. 0 d

loop_
_atom_type_symbol
_atom_type_oxidation_number
Ba2+ 2.000
Y3+ 3.000
Yb3+ 3.000
O2- -2.000
